data_7036976
loop_
_publ_author_name
'Binder, Justin F.'
'Corrente, Andrea M.'
'Macdonald, Charles L. B.'

_publ_section_title
;
 A simple route to phosphamethine cyanines from S,N-heterocyclic carbenes.
;
_journal_issue 5
_journal_name_full 'Dalton transactions (Cambridge, England : 2003)'
_journal_page_first 2138
_journal_page_last 2147
_journal_paper_doi 10.1039/c5dt03019f
_journal_volume 45
_journal_year 2016
_chemical_formula_moiety 'C6 H10 N S, I'
_chemical_formula_sum 'C6 H10 I N S'
_chemical_formula_weight 255.11
_space_group_crystal_system monoclinic
_space_group_IT_number 14
_space_group_name_Hall '-P 2ybc'
_space_group_name_H-M_alt 'P 1 21/c 1'
_symmetry_space_group_name_Hall '-P 2ybc'
_symmetry_space_group_name_H-M 'P 1 21/c 1'
_atom_sites_solution_hydrogens geom
_audit_creation_method SHELXL-2014/7
_audit_update_record
;
2015-07-20 deposited with the CCDC.
2015-10-28 downloaded from the CCDC.
;
_cell_angle_alpha 90
_cell_angle_beta 92.1710(10)
_cell_angle_gamma 90
_cell_formula_units_Z 4
_cell_length_a 8.5748(2)
_cell_length_b 7.6434(2)
_cell_length_c 13.3454(3)
_cell_measurement_reflns_used 9622
_cell_measurement_temperature 150(2)
_cell_measurement_theta_max 62.33
_cell_measurement_theta_min 3.57
_cell_volume 874.04(4)
_computing_cell_refinement 'Bruker SAINT'
_computing_data_collection 'Bruker APEX2'
_computing_data_reduction 'Bruker SAINT'
_computing_molecular_graphics 'Bruker SHELXTL'
_computing_publication_material 'Bruker SHELXTL'
_computing_structure_refinement 'SHELXL-2014/7 (Sheldrick, 2014)'
_computing_structure_solution 'SHELXS-97 (Sheldrick 2008)'
_diffrn_ambient_temperature 150(2)
_diffrn_measured_fraction_theta_full 0.998
_diffrn_measured_fraction_theta_max 0.998
_diffrn_measurement_device_type 'Bruker PHOTON 100 CCD'
_diffrn_measurement_method '\f and \w scans'
_diffrn_radiation_type MoK\a
_diffrn_radiation_wavelength 0.71073
_diffrn_reflns_av_R_equivalents 0.0354
_diffrn_reflns_av_unetI/netI 0.0250
_diffrn_reflns_laue_measured_fraction_full 0.998
_diffrn_reflns_laue_measured_fraction_max 0.998
_diffrn_reflns_limit_h_max 11
_diffrn_reflns_limit_h_min -11
_diffrn_reflns_limit_k_max 9
_diffrn_reflns_limit_k_min -9
_diffrn_reflns_limit_l_max 17
_diffrn_reflns_limit_l_min -17
_diffrn_reflns_number 16440
_diffrn_reflns_point_group_measured_fraction_full 0.998
_diffrn_reflns_point_group_measured_fraction_max 0.998
_diffrn_reflns_theta_full 25.242
_diffrn_reflns_theta_max 27.500
_diffrn_reflns_theta_min 3.072
_exptl_absorpt_coefficient_mu 3.824
_exptl_absorpt_correction_T_max 0.585
_exptl_absorpt_correction_T_min 0.470
_exptl_absorpt_correction_type multi-scan
_exptl_absorpt_process_details 'SADABS; Bruker, 2014'
_exptl_crystal_colour white
_exptl_crystal_density_diffrn 1.939
_exptl_crystal_description prism
_exptl_crystal_F_000 488
_exptl_crystal_size_max 0.308
_exptl_crystal_size_mid 0.155
_exptl_crystal_size_min 0.140
_refine_diff_density_max 0.755
_refine_diff_density_min -0.884
_refine_diff_density_rms 0.215
_refine_ls_extinction_method none
_refine_ls_goodness_of_fit_ref 1.278
_refine_ls_hydrogen_treatment mixed
_refine_ls_matrix_type full
_refine_ls_number_parameters 86
_refine_ls_number_reflns 1997
_refine_ls_number_restraints 0
_refine_ls_restrained_S_all 1.278
_refine_ls_R_factor_all 0.0243
_refine_ls_R_factor_gt 0.0242
_refine_ls_shift/su_max 0.001
_refine_ls_shift/su_mean 0.000
_refine_ls_structure_factor_coef Fsqd
_refine_ls_weighting_details 'w=1/[\s^2^(Fo^2^)+(0.0400P)^2^+0.2902P] where P=(Fo^2^+2Fc^2^)/3'
_refine_ls_weighting_scheme calc
_refine_ls_wR_factor_gt 0.0661
_refine_ls_wR_factor_ref 0.0665
_reflns_Friedel_coverage 0.000
_reflns_number_gt 1975
_reflns_number_total 1997
_reflns_threshold_expression 'I > 2\s(I)'
_cod_data_source_file c5dt03019f2.cif
_cod_data_source_block shelx
_cod_depositor_comments 'Adding full bibliography for 7036976--7036983.cif.'
_cod_database_code 7036976
_shelx_shelxl_version_number 2014/7
_shelx_space_group_comment
;
The symmetry employed for this shelxl refinement is uniquely defined
by the following loop, which should always be used as a source of
symmetry information in preference to the above space-group names.
They are only intended as comments.
;
_shelx_estimated_absorpt_t_min 0.385
_shelx_estimated_absorpt_t_max 0.617

loop_
_space_group_symop_operation_xyz
'x, y, z'
'-x, y+1/2, -z+1/2'
'-x, -y, -z'
'x, -y-1/2, z-1/2'

loop_
_atom_site_label
_atom_site_type_symbol
_atom_site_fract_x
_atom_site_fract_y
_atom_site_fract_z
_atom_site_U_iso_or_equiv
_atom_site_adp_type
_atom_site_occupancy
_atom_site_site_symmetry_order
_atom_site_calc_flag
_atom_site_refinement_flags_posn
_atom_site_refinement_flags_adp
C1 C 0.2110(2) 1.0691(3) 0.18778(15) 0.0202(4) Uani 1 1 d . .
H1 H 0.130(3) 1.0620(4) 0.1448(15) 0.024 Uiso 1 1 calc R U
C3 C 0.3451(2) 1.1257(2) 0.33540(14) 0.0173(4) Uani 1 1 d . .
C4 C 0.4627(2) 1.0655(2) 0.27993(13) 0.0173(3) Uani 1 1 d . .
C21 C 0.0565(3) 1.1831(3) 0.32518(19) 0.0287(5) Uani 1 1 d . .
H21A H -0.0284 1.1785 0.2740 0.043 Uiso 1 1 calc R U
H21B H 0.0678 1.3030 0.3503 0.043 Uiso 1 1 calc R U
H21C H 0.0324 1.1048 0.3807 0.043 Uiso 1 1 calc R U
C31 C 0.3518(3) 1.1854(3) 0.44182(17) 0.0229(4) Uani 1 1 d . .
H31A H 0.4598 1.1803 0.4683 0.034 Uiso 1 1 calc R U
H31B H 0.2863 1.1091 0.4817 0.034 Uiso 1 1 calc R U
H31C H 0.3135 1.3060 0.4454 0.034 Uiso 1 1 calc R U
C41 C 0.6295(2) 1.0357(3) 0.31035(15) 0.0225(4) Uani 1 1 d . .
H41A H 0.6584 1.1112 0.3674 0.034 Uiso 1 1 calc R U
H41B H 0.6954 1.0634 0.2540 0.034 Uiso 1 1 calc R U
H41C H 0.6446 0.9129 0.3296 0.034 Uiso 1 1 calc R U
N N 0.2033(2) 1.1272(2) 0.28090(12) 0.0185(3) Uani 1 1 d . .
S S 0.39355(6) 1.01038(7) 0.16051(3) 0.02096(12) Uani 1 1 d . .
I I 0.18590(2) 0.69733(2) 0.44106(2) 0.02182(9) Uani 1 1 d . .

loop_
_atom_site_aniso_label
_atom_site_aniso_U_11
_atom_site_aniso_U_22
_atom_site_aniso_U_33
_atom_site_aniso_U_23
_atom_site_aniso_U_13
_atom_site_aniso_U_12
C1 0.0196(9) 0.0194(9) 0.0212(9) -0.0004(7) -0.0027(7) -0.0010(7)
C3 0.0196(9) 0.0164(9) 0.0159(8) 0.0014(6) -0.0012(7) -0.0014(6)
C4 0.0206(8) 0.0163(8) 0.0147(8) 0.0004(6) -0.0022(7) 0.0000(7)
C21 0.0194(11) 0.0394(14) 0.0273(12) -0.0016(8) 0.0032(9) 0.0044(8)
C31 0.0274(11) 0.0257(11) 0.0156(10) -0.0016(7) 0.0016(8) -0.0009(7)
C41 0.0186(9) 0.0292(10) 0.0196(9) 0.0003(8) -0.0024(7) 0.0021(7)
N 0.0180(8) 0.0192(8) 0.0185(8) 0.0003(6) 0.0003(6) -0.0012(6)
S 0.0219(2) 0.0247(3) 0.0161(2) -0.00365(17) -0.00136(17) 0.00264(18)
I 0.02328(12) 0.02340(12) 0.01854(12) -0.00064(4) -0.00240(7) -0.00237(4)

loop_
_atom_type_symbol
_atom_type_description
_atom_type_scat_dispersion_real
_atom_type_scat_dispersion_imag
_atom_type_scat_source
C C 0.0033 0.0016 'International Tables Vol C Tables 4.2.6.8 and 6.1.1.4'
H H 0.0000 0.0000 'International Tables Vol C Tables 4.2.6.8 and 6.1.1.4'
N N 0.0061 0.0033 'International Tables Vol C Tables 4.2.6.8 and 6.1.1.4'
S S 0.1246 0.1234 'International Tables Vol C Tables 4.2.6.8 and 6.1.1.4'
I I -0.4742 1.8119 'International Tables Vol C Tables 4.2.6.8 and 6.1.1.4'

loop_
_geom_angle_atom_site_label_1
_geom_angle_atom_site_label_2
_geom_angle_atom_site_label_3
_geom_angle
N C1 S 111.90(15)
N C1 H1 124.0
S C1 H1 124.0
C4 C3 N 111.77(17)
C4 C3 C31 128.47(19)
N C3 C31 119.77(18)
C3 C4 C41 129.09(17)
C3 C4 S 110.45(15)
C41 C4 S 120.38(14)
N C21 H21A 109.5
N C21 H21B 109.5
H21A C21 H21B 109.5
N C21 H21C 109.5
H21A C21 H21C 109.5
H21B C21 H21C 109.5
C3 C31 H31A 109.5
C3 C31 H31B 109.5
H31A C31 H31B 109.5
C3 C31 H31C 109.5
H31A C31 H31C 109.5
H31B C31 H31C 109.5
C4 C41 H41A 109.5
C4 C41 H41B 109.5
H41A C41 H41B 109.5
C4 C41 H41C 109.5
H41A C41 H41C 109.5
H41B C41 H41C 109.5
C1 N C3 114.44(17)
C1 N C21 123.20(18)
C3 N C21 122.33(17)
C1 S C4 91.44(10)

loop_
_geom_bond_atom_site_label_1
_geom_bond_atom_site_label_2
_geom_bond_distance
C1 N 1.324(3)
C1 S 1.681(2)
C1 H1 0.89(3)
C3 C4 1.355(3)
C3 N 1.393(3)
C3 C31 1.491(3)
C4 C41 1.489(3)
C4 S 1.7313(19)
C21 N 1.474(3)
C21 H21A 0.9800
C21 H21B 0.9800
C21 H21C 0.9800
C31 H31A 0.9800
C31 H31B 0.9800
C31 H31C 0.9800
C41 H41A 0.9800
C41 H41B 0.9800
C41 H41C 0.9800

loop_
_geom_hbond_atom_site_label_D
_geom_hbond_atom_site_label_H
_geom_hbond_atom_site_label_A
_geom_hbond_distance_DH
_geom_hbond_distance_HA
_geom_hbond_distance_DA
_geom_hbond_angle_DHA
_geom_hbond_site_symmetry_A
C1 H1 I 0.89 3.08 3.881(2) 151.5 2
C21 H21A I 0.98 3.13 4.049(3) 157.1 2
C31 H31B I 0.98 3.30 3.992(2) 129.0 .
C31 H31C I 0.98 3.19 4.163(2) 176.1 1_565
C41 H41A I 0.98 3.19 4.157(2) 167.9 3_676
C41 H41B I 0.98 3.01 3.961(2) 163.7 2_655

loop_
_geom_torsion_atom_site_label_1
_geom_torsion_atom_site_label_2
_geom_torsion_atom_site_label_3
_geom_torsion_atom_site_label_4
_geom_torsion
N C3 C4 C41 -177.05(19)
C31 C3 C4 C41 2.5(3)
N C3 C4 S -0.3(2)
C31 C3 C4 S 179.24(16)
S C1 N C3 -0.5(2)
S C1 N C21 -178.41(16)
C4 C3 N C1 0.6(2)
C31 C3 N C1 -179.07(18)
C4 C3 N C21 178.48(19)
C31 C3 N C21 -1.1(3)
N C1 S C4 0.24(16)
C3 C4 S C1 0.07(16)
C41 C4 S C1 177.10(17)
